data_4114220
loop_
_publ_author_name
'Claire Mantel'
'Alia K. Hassan'
'Jacques P\'ecaut'
'Alain Deronzier'
'Marie-No\"elle Collomb'
'Carole Duboc-Toia'

_publ_section_title
;
 A High-Frequency and High-Field EPR Study of New Azide and Fluoride
 Mononuclear Mn(III) Complexes
;
_journal_name_full 'Journal of the American Chemical Society'
_journal_page_first 12337
_journal_page_last 12344
_journal_paper_doi 10.1021/ja034652+
_journal_volume 125
_journal_year 2003
_chemical_formula_sum 'C14 H17 Mn N12'
_chemical_formula_weight 408.34
_chemical_name_systematic
;
 ?
;
_space_group_IT_number 61
_symmetry_cell_setting orthorhombic
_symmetry_space_group_name_Hall '-P 2ac 2ab'
_symmetry_space_group_name_H-M 'P b c a'
_atom_sites_solution_hydrogens geom
_atom_sites_solution_primary direct
_atom_sites_solution_secondary difmap
_audit_creation_method SHELXL-97
_cell_angle_alpha 90.00
_cell_angle_beta 90.00
_cell_angle_gamma 90.00
_cell_formula_units_Z 8
_cell_length_a 8.5919(6)
_cell_length_b 15.7208(11)
_cell_length_c 27.2838(19)
_cell_measurement_temperature 223(2)
_cell_volume 3685.3(4)
_computing_cell_refinement 'Bruker SMART'
_computing_data_collection 'Bruker SMART'
_computing_data_reduction 'Bruker SHELXTL'
_computing_molecular_graphics 'Bruker SHELXTL'
_computing_publication_material 'Bruker SHELXTL'
_computing_structure_refinement 'SHELXL-97 (Sheldrick, 1997)'
_computing_structure_solution 'SHELXS-97 (Sheldrick, 1990)'
_diffrn_ambient_temperature 223(2)
_diffrn_measured_fraction_theta_full 0.857
_diffrn_measured_fraction_theta_max 0.857
_diffrn_measurement_device_type 'CCD area detector'
_diffrn_measurement_method 'phi and omega scans'
_diffrn_radiation_monochromator graphite
_diffrn_radiation_source 'fine-focus sealed tube'
_diffrn_radiation_type MoK\a
_diffrn_radiation_wavelength 0.71073
_diffrn_reflns_av_R_equivalents 0.0277
_diffrn_reflns_av_sigmaI/netI 0.0536
_diffrn_reflns_limit_h_max 11
_diffrn_reflns_limit_h_min -2
_diffrn_reflns_limit_k_max 9
_diffrn_reflns_limit_k_min -21
_diffrn_reflns_limit_l_max 23
_diffrn_reflns_limit_l_min -36
_diffrn_reflns_number 10138
_diffrn_reflns_theta_full 29.41
_diffrn_reflns_theta_max 29.41
_diffrn_reflns_theta_min 2.80
_exptl_absorpt_coefficient_mu 0.744
_exptl_absorpt_correction_type none
_exptl_crystal_density_diffrn 1.472
_exptl_crystal_F_000 1680
_exptl_crystal_size_max 0.2
_exptl_crystal_size_mid 0.2
_exptl_crystal_size_min 0.4
_refine_diff_density_max 0.283
_refine_diff_density_min -0.287
_refine_diff_density_rms 0.044
_refine_ls_extinction_method none
_refine_ls_goodness_of_fit_ref 0.897
_refine_ls_hydrogen_treatment mixed
_refine_ls_matrix_type full
_refine_ls_number_parameters 312
_refine_ls_number_reflns 4366
_refine_ls_number_restraints 0
_refine_ls_restrained_S_all 0.897
_refine_ls_R_factor_all 0.0603
_refine_ls_R_factor_gt 0.0303
_refine_ls_shift/su_max 0.001
_refine_ls_shift/su_mean 0.000
_refine_ls_structure_factor_coef Fsqd
_refine_ls_weighting_details 'calc w=1/[\s^2^(Fo^2^)+(0.0349P)^2^+0.0000P] where P=(Fo^2^+2Fc^2^)/3'
_refine_ls_weighting_scheme calc
_refine_ls_wR_factor_gt 0.0645
_refine_ls_wR_factor_ref 0.0691
_reflns_number_gt 2842
_reflns_number_total 4366
_reflns_threshold_expression >2sigma(I)
_cod_data_source_file ja0346522Bsi20030626_055518.cif
_cod_data_source_block struc[Mn(bpea)(N3)3]
_cod_database_code 4114220

loop_
_symmetry_equiv_pos_as_xyz
'x, y, z'
'-x+1/2, -y, z+1/2'
'-x, y+1/2, -z+1/2'
'x+1/2, -y+1/2, -z'
'-x, -y, -z'
'x-1/2, y, -z-1/2'
'x, -y-1/2, z-1/2'
'-x-1/2, y-1/2, z'

loop_
_atom_site_label
_atom_site_type_symbol
_atom_site_fract_x
_atom_site_fract_y
_atom_site_fract_z
_atom_site_U_iso_or_equiv
_atom_site_adp_type
_atom_site_occupancy
_atom_site_symmetry_multiplicity
_atom_site_calc_flag
Mn Mn 0.81827(2) 0.099064(15) 0.621628(9) 0.02451(8) Uani 1 1 d
N1 N 0.59323(14) 0.17715(8) 0.62284(5) 0.0252(3) Uani 1 1 d
N2 N 0.64651(13) 0.01635(9) 0.58710(5) 0.0269(3) Uani 1 1 d
N3 N 0.88291(15) 0.21869(9) 0.65681(5) 0.0314(3) Uani 1 1 d
N4 N 1.02310(16) 0.03848(11) 0.62439(6) 0.0420(4) Uani 1 1 d
N5 N 0.87653(15) 0.14161(10) 0.55626(6) 0.0371(4) Uani 1 1 d
N6 N 0.75346(16) 0.05275(9) 0.68516(6) 0.0323(3) Uani 1 1 d
N7 N 1.06229(16) -0.00805(11) 0.65676(7) 0.0414(4) Uani 1 1 d
N8 N 1.1049(2) -0.05441(14) 0.68662(8) 0.0693(6) Uani 1 1 d
N9 N 1.00974(17) 0.15634(10) 0.54630(6) 0.0387(4) Uani 1 1 d
N10 N 1.13531(18) 0.17180(14) 0.53464(7) 0.0688(6) Uani 1 1 d
N11 N 0.8075(2) 0.07620(12) 0.72288(7) 0.0519(5) Uani 1 1 d
N12 N 0.8517(3) 0.0979(2) 0.75967(9) 0.1297(12) Uani 1 1 d
C1 C 1.0290(2) 0.24664(14) 0.66267(8) 0.0415(5) Uani 1 1 d
H1 H 1.107(2) 0.2066(12) 0.6513(7) 0.050(6) Uiso 1 1 d
C2 C 1.0621(2) 0.32438(14) 0.68320(8) 0.0486(6) Uani 1 1 d
H2 H 1.163(2) 0.3399(13) 0.6856(7) 0.055(6) Uiso 1 1 d
C3 C 0.9425(2) 0.37508(15) 0.69813(9) 0.0498(6) Uani 1 1 d
H3 H 0.965(2) 0.4292(14) 0.7117(7) 0.054(6) Uiso 1 1 d
C4 C 0.7905(2) 0.34649(13) 0.69287(8) 0.0419(5) Uani 1 1 d
H4 H 0.707(2) 0.3818(11) 0.7040(7) 0.044(5) Uiso 1 1 d
C5 C 0.76448(19) 0.26766(11) 0.67244(6) 0.0294(4) Uani 1 1 d
C6 C 0.60397(19) 0.22903(13) 0.66793(7) 0.0306(4) Uani 1 1 d
H6A H 0.5834(17) 0.1925(10) 0.6955(6) 0.023(4) Uiso 1 1 d
H6B H 0.5237(18) 0.2730(11) 0.6700(6) 0.029(4) Uiso 1 1 d
C7 C 0.5790(2) 0.23252(13) 0.57839(7) 0.0332(4) Uani 1 1 d
H7A H 0.5755(19) 0.1911(12) 0.5499(7) 0.045(5) Uiso 1 1 d
H7B H 0.6792(19) 0.2651(11) 0.5767(6) 0.037(5) Uiso 1 1 d
C8 C 0.4421(3) 0.29422(17) 0.57812(10) 0.0479(6) Uani 1 1 d
H8A H 0.438(2) 0.3269(13) 0.5461(9) 0.061(6) Uiso 1 1 d
H8B H 0.348(2) 0.2660(14) 0.5793(8) 0.066(7) Uiso 1 1 d
H8C H 0.454(3) 0.3407(17) 0.6053(11) 0.097(9) Uiso 1 1 d
C9 C 0.46469(19) 0.11385(12) 0.62480(8) 0.0316(4) Uani 1 1 d
H9A H 0.460(2) 0.0965(11) 0.6563(8) 0.040(6) Uiso 1 1 d
H9B H 0.364(2) 0.1425(12) 0.6164(7) 0.041(5) Uiso 1 1 d
C10 C 0.49676(17) 0.03805(10) 0.59275(6) 0.0264(4) Uani 1 1 d
C11 C 0.37863(19) -0.00998(12) 0.57211(7) 0.0334(4) Uani 1 1 d
H11 H 0.2789(18) 0.0076(10) 0.5765(6) 0.032(5) Uiso 1 1 d
C12 C 0.4154(2) -0.08219(12) 0.54620(7) 0.0374(5) Uani 1 1 d
H12 H 0.3422(18) -0.1156(11) 0.5328(7) 0.034(5) Uiso 1 1 d
C13 C 0.5691(2) -0.10489(13) 0.54078(8) 0.0383(5) Uani 1 1 d
H13 H 0.6005(19) -0.1534(12) 0.5239(7) 0.038(5) Uiso 1 1 d
C14 C 0.6814(2) -0.05378(12) 0.56122(7) 0.0337(4) Uani 1 1 d
H14 H 0.7910(19) -0.0665(11) 0.5597(7) 0.040(5) Uiso 1 1 d

loop_
_atom_site_aniso_label
_atom_site_aniso_U_11
_atom_site_aniso_U_22
_atom_site_aniso_U_33
_atom_site_aniso_U_23
_atom_site_aniso_U_13
_atom_site_aniso_U_12
Mn 0.01923(11) 0.02891(15) 0.02540(15) -0.00104(12) 0.00007(11) 0.00146(10)
N1 0.0244(6) 0.0286(8) 0.0225(8) -0.0008(7) 0.0013(6) 0.0002(5)
N2 0.0225(7) 0.0313(8) 0.0269(8) -0.0033(7) -0.0008(6) 0.0019(5)
N3 0.0280(7) 0.0329(9) 0.0334(9) -0.0016(7) 0.0009(7) -0.0034(6)
N4 0.0293(7) 0.0506(10) 0.0462(11) 0.0100(9) 0.0036(8) 0.0150(7)
N5 0.0236(7) 0.0549(11) 0.0328(10) 0.0060(8) 0.0054(7) 0.0032(7)
N6 0.0345(7) 0.0345(9) 0.0281(9) 0.0007(7) -0.0004(7) -0.0030(7)
N7 0.0279(8) 0.0454(11) 0.0508(12) -0.0009(9) 0.0021(8) 0.0106(7)
N8 0.0569(11) 0.0801(15) 0.0711(15) 0.0229(12) -0.0012(11) 0.0301(11)
N9 0.0355(9) 0.0503(11) 0.0303(10) 0.0042(8) 0.0027(7) 0.0040(7)
N10 0.0339(9) 0.1127(18) 0.0599(14) 0.0227(12) 0.0107(9) -0.0069(9)
N11 0.0590(11) 0.0629(13) 0.0339(11) 0.0121(9) -0.0107(9) -0.0180(9)
N12 0.183(3) 0.165(3) 0.0406(15) 0.0213(16) -0.0486(16) -0.089(2)
C1 0.0325(10) 0.0450(13) 0.0469(14) -0.0060(10) 0.0038(10) -0.0074(9)
C2 0.0400(11) 0.0506(14) 0.0552(15) -0.0038(11) -0.0049(10) -0.0163(10)
C3 0.0597(13) 0.0344(12) 0.0553(16) -0.0068(11) -0.0086(11) -0.0106(10)
C4 0.0462(11) 0.0347(12) 0.0449(13) -0.0067(10) -0.0055(10) 0.0035(9)
C5 0.0355(9) 0.0285(10) 0.0243(10) 0.0000(8) -0.0010(8) 0.0009(7)
C6 0.0300(9) 0.0328(11) 0.0290(11) -0.0043(9) 0.0046(8) 0.0051(8)
C7 0.0308(9) 0.0390(11) 0.0299(11) 0.0028(9) 0.0016(8) 0.0027(8)
C8 0.0413(12) 0.0546(15) 0.0478(15) 0.0105(13) -0.0008(11) 0.0151(11)
C9 0.0235(8) 0.0376(11) 0.0337(11) -0.0036(10) 0.0045(8) -0.0007(7)
C10 0.0229(8) 0.0315(10) 0.0247(10) 0.0024(8) 0.0025(7) 0.0000(7)
C11 0.0226(8) 0.0417(12) 0.0359(12) -0.0011(9) 0.0022(8) -0.0033(8)
C12 0.0330(9) 0.0403(12) 0.0389(12) -0.0062(9) -0.0013(9) -0.0129(8)
C13 0.0410(10) 0.0328(11) 0.0411(12) -0.0088(10) 0.0005(9) -0.0005(9)
C14 0.0270(9) 0.0365(11) 0.0375(11) -0.0061(9) -0.0016(8) 0.0025(8)

loop_
_atom_type_symbol
_atom_type_description
_atom_type_scat_dispersion_real
_atom_type_scat_dispersion_imag
_atom_type_scat_source
C C 0.0033 0.0016 'International Tables Vol C Tables 4.2.6.8 and 6.1.1.4'
H H 0.0000 0.0000 'International Tables Vol C Tables 4.2.6.8 and 6.1.1.4'
N N 0.0061 0.0033 'International Tables Vol C Tables 4.2.6.8 and 6.1.1.4'
Mn Mn 0.3368 0.7283 'International Tables Vol C Tables 4.2.6.8 and 6.1.1.4'

loop_
_geom_angle_atom_site_label_1
_geom_angle_atom_site_label_2
_geom_angle_atom_site_label_3
_geom_angle
N6 Mn N5 177.22(6)
N6 Mn N4 92.28(6)
N5 Mn N4 88.40(6)
N6 Mn N2 88.19(6)
N5 Mn N2 89.04(6)
N4 Mn N2 109.11(6)
N6 Mn N3 90.19(6)
N5 Mn N3 92.35(6)
N4 Mn N3 99.76(6)
N2 Mn N3 151.12(5)
N6 Mn N1 86.93(5)
N5 Mn N1 92.61(5)
N4 Mn N1 175.02(6)
N2 Mn N1 75.79(5)
N3 Mn N1 75.33(5)
C6 N1 C9 112.66(14)
C6 N1 C7 110.98(14)
C9 N1 C7 110.93(14)
C6 N1 Mn 104.76(10)
C9 N1 Mn 105.59(10)
C7 N1 Mn 111.65(10)
C10 N2 C14 118.93(14)
C10 N2 Mn 116.63(11)
C14 N2 Mn 124.44(10)
C1 N3 C5 118.89(16)
C1 N3 Mn 124.99(13)
C5 N3 Mn 116.10(11)
N7 N4 Mn 124.50(12)
N9 N5 Mn 120.90(12)
N11 N6 Mn 122.67(13)
N8 N7 N4 177.0(2)
N10 N9 N5 176.82(19)
N12 N11 N6 176.6(3)
N3 C1 C2 122.28(19)
C3 C2 C1 119.11(19)
C2 C3 C4 119.3(2)
C5 C4 C3 119.08(18)
N3 C5 C4 121.36(16)
N3 C5 C6 115.73(15)
C4 C5 C6 122.86(15)
N1 C6 C5 110.26(14)
N1 C7 C8 115.90(16)
N1 C9 C10 111.91(13)
N2 C10 C11 121.21(16)
N2 C10 C9 116.40(14)
C11 C10 C9 122.30(15)
C12 C11 C10 119.42(16)
C11 C12 C13 119.35(17)
C14 C13 C12 118.60(19)
N2 C14 C13 122.47(16)

loop_
_geom_bond_atom_site_label_1
_geom_bond_atom_site_label_2
_geom_bond_distance
Mn N6 1.9609(15)
Mn N5 1.9695(15)
Mn N4 2.0025(14)
Mn N2 2.1808(13)
Mn N3 2.1832(14)
Mn N1 2.2905(12)
N1 C6 1.479(2)
N1 C9 1.487(2)
N1 C7 1.498(2)
N2 C10 1.3400(18)
N2 C14 1.343(2)
N3 C1 1.340(2)
N3 C5 1.345(2)
N4 N7 1.195(2)
N5 N9 1.1989(18)
N6 N11 1.188(2)
N7 N8 1.153(2)
N9 N10 1.1507(19)
N11 N12 1.126(3)
C1 C2 1.374(3)
C2 C3 1.363(3)
C3 C4 1.388(3)
C4 C5 1.377(2)
C5 C6 1.512(2)
C7 C8 1.524(3)
C9 C10 1.503(2)
C10 C11 1.385(2)
C11 C12 1.374(3)
C12 C13 1.376(2)
C13 C14 1.374(2)
